data_2008557
loop_
_publ_author_name
'R. V. Krishnakumar'
'S. Natarajan'
'V. Vijayabaskar'
'S. Perumal'
'S. Selvaraj'

_publ_section_title
;
 1-Acetyl-5-(4-methoxyphenyl)-3-(4-methoxystyryl)-2-pyrazoline and
 1-acetyl-5-(2-chlorophenyl)-3-(2-chlorostyryl)-2-pyrazoline
;
_journal_issue 6
_journal_name_full 'Acta Crystallographica Section C'
_journal_page_first 987
_journal_page_last 990
_journal_paper_doi 10.1107/S0108270199000712
_journal_volume 55
_journal_year 1999
_chemical_formula_sum 'C19 H16 Cl2 N2 O'
_chemical_formula_weight 359.24
_chemical_name_systematic
;
 1-acetyl-5-(2-chlorophenyl)-3-(2-chlorostyryl)-2-pyrazoline
;
_space_group_IT_number 2
_symmetry_cell_setting triclinic
_symmetry_space_group_name_Hall '-P 1'
_symmetry_space_group_name_H-M 'P -1'
_audit_creation_method SHELXL97
_cell_angle_alpha 113.89(2)
_cell_angle_beta 100.15(2)
_cell_angle_gamma 109.75(2)
_cell_formula_units_Z 2
_cell_length_a 9.296(2)
_cell_length_b 10.524(3)
_cell_length_c 11.044(3)
_cell_measurement_reflns_used 25
_cell_measurement_temperature 293(2)
_cell_measurement_theta_max 12
_cell_measurement_theta_min 5
_cell_volume 866.1(5)
_computing_cell_refinement 'CAD-4 Software'
_computing_data_collection 'CAD-4 Software (Enraf-Nonius, 1989)'
_computing_data_reduction 'CAD-4 Software'
_computing_molecular_graphics 'PLUTO (Motherwell & Clegg, 1978)'
_computing_publication_material SHELXL97
_computing_structure_refinement 'SHELXL97 (Sheldrick, 1997a)'
_computing_structure_solution 'SHELXS97 (Sheldrick, 1997b)'
_diffrn_ambient_temperature 293(2)
_diffrn_measured_fraction_theta_full 0.999
_diffrn_measured_fraction_theta_max 0.999
_diffrn_measurement_device_type 'Enraf-Nonius CAD-4'
_diffrn_measurement_method \w/2\q
_diffrn_radiation_monochromator graphite
_diffrn_radiation_source 'fine-focus sealed tube'
_diffrn_radiation_type MoK\a
_diffrn_radiation_wavelength 0.71073
_diffrn_reflns_av_R_equivalents 0.023
_diffrn_reflns_av_sigmaI/netI 0.040
_diffrn_reflns_limit_h_max 11
_diffrn_reflns_limit_h_min 0
_diffrn_reflns_limit_k_max 11
_diffrn_reflns_limit_k_min -12
_diffrn_reflns_limit_l_max 12
_diffrn_reflns_limit_l_min -13
_diffrn_reflns_number 3245
_diffrn_reflns_theta_full 24.98
_diffrn_reflns_theta_max 24.98
_diffrn_reflns_theta_min 2.16
_diffrn_standards_decay_% 0
_diffrn_standards_interval_count 200
_diffrn_standards_number 2
_exptl_absorpt_coefficient_mu 0.382
_exptl_absorpt_correction_type none
_exptl_crystal_colour 'pale yellow'
_exptl_crystal_density_diffrn 1.376
_exptl_crystal_density_method 'not measured'
_exptl_crystal_description plate
_exptl_crystal_F_000 372
_exptl_crystal_size_max 0.6
_exptl_crystal_size_mid 0.3
_exptl_crystal_size_min 0.1
_refine_diff_density_max 0.239
_refine_diff_density_min -0.298
_refine_ls_extinction_method none
_refine_ls_goodness_of_fit_ref 1.232
_refine_ls_hydrogen_treatment refall
_refine_ls_matrix_type full
_refine_ls_number_parameters 281
_refine_ls_number_reflns 3039
_refine_ls_number_restraints 0
_refine_ls_restrained_S_all 1.232
_refine_ls_R_factor_all 0.101
_refine_ls_R_factor_gt 0.067
_refine_ls_shift/su_max <0.001
_refine_ls_shift/su_mean 0.000
_refine_ls_structure_factor_coef Fsqd
_refine_ls_weighting_details 'w = 1/[\s^2^(Fo^2^)+(0.0359P)^2^+0.9770P] where P=(Fo^2^+2Fc^2^)/3'
_refine_ls_weighting_scheme calc
_refine_ls_wR_factor_ref 0.150
_reflns_number_gt 2060
_reflns_number_total 3039
_reflns_threshold_expression I>2\s(I)
_cod_data_source_file de1102.cif
_cod_data_source_block II
_cod_depositor_comments
;
The following automatic conversions were performed:

'_geom_torsion_publ_flag' value 'Y' changed to 'y' according to
/home/saulius/struct/CIF-dictionaries/cif_core.dic dictionary named
'cif_core.dic' version 2.4.1 from 2010-06-29 (4 times).

Automatic conversion script
Id: cif_fix_values 1715 2011-07-08 13:25:40Z adriana 

The following automatic conversions were performed:

'_refine_ls_weighting_scheme' value 'calc w =
1/[\s^2^(Fo^2^)+(0.0359P)^2^+0.9770P] where P=(Fo^2^+2Fc^2^)/3' was
changed to 'calc'. New tag '_refine_ls_weighting_details' was
created. The value of the new tag was set to 'w =
1/[\s^2^(Fo^2^)+(0.0359P)^2^+0.9770P] where P=(Fo^2^+2Fc^2^)/3'.

Automatic conversion script
Id: cif_fix_values 3143 2015-03-26 13:38:13Z robertas 
;
_cod_original_cell_volume 866.8(4)
_cod_original_sg_symbol_H-M ' P -1'
_cod_database_code 2008557

loop_
_symmetry_equiv_pos_as_xyz
'x, y, z'
'-x, -y, -z'

loop_
_atom_site_label
_atom_site_fract_x
_atom_site_fract_y
_atom_site_fract_z
_atom_site_U_iso_or_equiv
_atom_site_adp_type
_atom_site_calc_flag
_atom_site_refinement_flags
_atom_site_occupancy
_atom_site_disorder_assembly
_atom_site_disorder_group
_atom_site_type_symbol
Cl1 -.07917(16) .2144(2) .08971(17) .0937(6) Uani d . 1 . . Cl
Cl2 .50166(16) -.13170(14) .07679(15) .0746(4) Uani d . 1 . . Cl
O1 .3179(4) .7398(4) .3610(3) .0615(9) Uani d . 1 . . O
N1 .4362(4) .5833(4) .3361(3) .0434(8) Uani d . 1 . . N
N2 .5719(4) .5609(4) .3728(3) .0451(8) Uani d . 1 . . N
C1 .5238(5) .4140(5) .3220(4) .0411(10) Uani d . 1 . . C
C2 .3429(5) .3168(5) .2452(5) .0487(11) Uani d . 1 . . C
C3 .2832(5) .4372(5) .2480(4) .0430(10) Uani d . 1 . . C
C4 .4446(5) .7285(5) .3900(4) .0485(11) Uani d . 1 . . C
C5 .6088(7) .8633(7) .4805(7) .0613(14) Uani d . 1 . . C
C6 .6429(5) .3563(5) .3428(4) .0454(10) Uani d . 1 . . C
C7 .6078(5) .2078(5) .2899(4) .0427(10) Uani d . 1 . . C
C8 .7253(5) .1469(5) .3073(4) .0394(9) Uani d . 1 . . C
C9 .8791(5) .2398(6) .4166(5) .0512(11) Uani d . 1 . . C
C10 .9912(6) .1831(6) .4308(5) .0580(13) Uani d . 1 . . C
C11 .9525(6) .0331(6) .3366(5) .0586(13) Uani d . 1 . . C
C12 .8030(6) -.0616(6) .2289(5) .0543(12) Uani d . 1 . . C
C13 .6905(5) -.0057(5) .2149(4) .0447(10) Uani d . 1 . . C
C14 .2061(5) .4131(5) .1024(4) .0386(9) Uani d . 1 . . C
C15 .0413(5) .3152(5) .0234(5) .0480(11) Uani d . 1 . . C
C16 -.0349(6) .2936(6) -.1079(5) .0538(12) Uani d . 1 . . C
C17 .0582(6) .3693(6) -.1626(5) .0554(13) Uani d . 1 . . C
C18 .2226(6) .4634(6) -.0908(5) .0541(12) Uani d . 1 . . C
C19 .2968(5) .4872(5) .0426(5) .0488(11) Uani d . 1 . . C
H2A .316(5) .236(5) .152(5) .052(13) Uiso d . 1 . . H
H2B .286(5) .246(5) .277(5) .070(14) Uiso d . 1 . . H
H3 .208(5) .441(4) .295(4) .043(11) Uiso d . 1 . . H
H5A .606(6) .943(6) .494(5) .077(18) Uiso d . 1 . . H
H5B .660(9) .867(8) .557(8) .14(3) Uiso d . 1 . . H
H5C .700(9) .863(8) .437(8) .14(3) Uiso d . 1 . . H
H6 .757(5) .444(4) .402(4) .036(10) Uiso d . 1 . . H
H7 .501(5) .131(5) .237(4) .049(12) Uiso d . 1 . . H
H9 .909(5) .346(5) .491(4) .050(12) Uiso d . 1 . . H
H10 1.094(5) .257(5) .508(5) .057(13) Uiso d . 1 . . H
H11 1.025(6) -.008(5) .347(5) .074(15) Uiso d . 1 . . H
H12 .778(5) -.157(5) .164(4) .046(12) Uiso d . 1 . . H
H16 -.150(5) .220(5) -.160(4) .057(13) Uiso d . 1 . . H
H17 .014(5) .352(4) -.247(4) .044(12) Uiso d . 1 . . H
H18 .290(6) .524(5) -.124(5) .075(15) Uiso d . 1 . . H
H19 .411(4) .557(4) .097(4) .034(10) Uiso d . 1 . . H

loop_
_atom_site_aniso_label
_atom_site_aniso_U_11
_atom_site_aniso_U_22
_atom_site_aniso_U_33
_atom_site_aniso_U_12
_atom_site_aniso_U_13
_atom_site_aniso_U_23
Cl1 .0470(7) .1381(14) .1032(12) .0178(8) .0216(7) .0884(11)
Cl2 .0611(8) .0502(7) .0811(9) .0188(6) -.0045(6) .0233(7)
O1 .067(2) .076(2) .0557(19) .0528(19) .0179(16) .0301(17)
N1 .0407(19) .049(2) .0428(19) .0297(17) .0072(15) .0206(17)
N2 .0433(19) .056(2) .045(2) .0323(18) .0130(16) .0261(18)
C1 .046(2) .054(3) .035(2) .029(2) .0155(19) .027(2)
C2 .047(3) .052(3) .054(3) .026(2) .010(2) .032(3)
C3 .042(2) .060(3) .043(2) .031(2) .018(2) .031(2)
C4 .054(3) .063(3) .040(2) .038(2) .014(2) .026(2)
C5 .062(3) .054(3) .070(4) .034(3) .012(3) .031(3)
C6 .044(2) .055(3) .045(2) .029(2) .013(2) .027(2)
C7 .042(2) .050(3) .043(2) .025(2) .012(2) .027(2)
C8 .042(2) .050(2) .040(2) .026(2) .0185(19) .028(2)
C9 .052(3) .058(3) .043(3) .032(2) .012(2) .020(2)
C10 .049(3) .068(3) .055(3) .036(3) .007(2) .026(3)
C11 .059(3) .062(3) .068(3) .043(3) .021(3) .031(3)
C12 .063(3) .044(3) .057(3) .031(2) .019(3) .023(2)
C13 .046(2) .049(3) .049(3) .026(2) .016(2) .031(2)
C14 .041(2) .049(2) .038(2) .029(2) .0157(18) .0252(19)
C15 .041(2) .061(3) .056(3) .028(2) .019(2) .038(2)
C16 .043(3) .067(3) .049(3) .029(2) .006(2) .028(2)
C17 .076(4) .066(3) .036(3) .046(3) .015(3) .027(2)
C18 .071(3) .058(3) .050(3) .033(3) .028(3) .036(2)
C19 .043(3) .052(3) .053(3) .021(2) .017(2) .029(2)

loop_
_atom_type_symbol
_atom_type_description
_atom_type_scat_dispersion_real
_atom_type_scat_dispersion_imag
_atom_type_scat_source
C C 0.0033 0.0016 'International Tables Vol C Tables 4.2.6.8 and 6.1.1.4'
H H 0.0000 0.0000 'International Tables Vol C Tables 4.2.6.8 and 6.1.1.4'
N N 0.0061 0.0033 'International Tables Vol C Tables 4.2.6.8 and 6.1.1.4'
O O 0.0106 0.0060 'International Tables Vol C Tables 4.2.6.8 and 6.1.1.4'
Cl Cl 0.1484 0.1585 'International Tables Vol C Tables 4.2.6.8 and 6.1.1.4'

loop_
_geom_angle_atom_site_label_1
_geom_angle_atom_site_label_2
_geom_angle_atom_site_label_3
_geom_angle
C4 N1 N2 121.9(3)
C4 N1 C3 124.4(3)
N2 N1 C3 113.4(3)
C1 N2 N1 108.1(3)
N2 C1 C6 119.9(4)
N2 C1 C2 114.1(3)
C6 C1 C2 126.0(4)
C1 C2 C3 102.9(4)
C1 C2 H2A 112(3)
C3 C2 H2A 114(2)
C1 C2 H2B 117(3)
C3 C2 H2B 117(3)
H2A C2 H2B 95(3)
N1 C3 C14 112.5(3)
N1 C3 C2 101.2(3)
C14 C3 C2 114.3(4)
N1 C3 H3 108(2)
C14 C3 H3 108(2)
C2 C3 H3 112(2)
O1 C4 N1 118.6(4)
O1 C4 C5 124.2(4)
N1 C4 C5 117.2(4)
C4 C5 H5A 110(4)
C4 C5 H5B 116(5)
H5A C5 H5B 115(6)
C4 C5 H5C 115(4)
H5A C5 H5C 104(5)
H5B C5 H5C 95(5)
C7 C6 C1 124.8(4)
C7 C6 H6 123(2)
C1 C6 H6 112(2)
C6 C7 C8 125.9(4)
C6 C7 H7 120(3)
C8 C7 H7 114(3)
C13 C8 C9 116.6(4)
C13 C8 C7 121.7(4)
C9 C8 C7 121.7(4)
C10 C9 C8 121.6(4)
C10 C9 H9 117(2)
C8 C9 H9 121(2)
C11 C10 C9 119.8(5)
C11 C10 H10 125(3)
C9 C10 H10 115(3)
C10 C11 C12 120.4(4)
C10 C11 H11 121(3)
C12 C11 H11 119(3)
C11 C12 C13 120.0(5)
C11 C12 H12 122(3)
C13 C12 H12 118(3)
C12 C13 C8 121.7(4)
C12 C13 Cl2 118.0(4)
C8 C13 Cl2 120.3(3)
C15 C14 C19 117.1(4)
C15 C14 C3 121.0(4)
C19 C14 C3 121.9(4)
C14 C15 C16 122.8(4)
C14 C15 Cl1 119.6(3)
C16 C15 Cl1 117.5(3)
C17 C16 C15 118.3(4)
C17 C16 H16 123(3)
C15 C16 H16 119(3)
C16 C17 C18 121.1(4)
C16 C17 H17 119(3)
C18 C17 H17 119(3)
C17 C18 C19 120.0(5)
C17 C18 H18 123(3)
C19 C18 H18 117(3)
C14 C19 C18 120.7(4)
C14 C19 H19 118(2)
C18 C19 H19 121(2)

loop_
_geom_bond_atom_site_label_1
_geom_bond_atom_site_label_2
_geom_bond_site_symmetry_2
_geom_bond_distance
_geom_bond_publ_flag
Cl1 C15 . 1.741(4) ?
Cl2 C13 . 1.738(4) ?
O1 C4 . 1.224(5) ?
N1 C4 . 1.364(5) ?
N1 N2 . 1.382(4) ?
N1 C3 . 1.470(5) ?
N2 C1 . 1.284(5) ?
C1 C6 . 1.458(5) ?
C1 C2 . 1.493(6) ?
C2 C3 . 1.537(6) ?
C2 H2A . .95(4) ?
C2 H2B . .99(5) ?
C3 C14 . 1.519(5) ?
C3 H3 . .95(4) ?
C4 C5 . 1.482(7) ?
C5 H5A . .80(5) ?
C5 H5B . .87(7) ?
C5 H5C . 1.05(8) ?
C6 C7 . 1.319(6) ?
C6 H6 . 1.00(4) ?
C7 C8 . 1.463(5) ?
C7 H7 . .93(4) ?
C8 C13 . 1.389(5) ?
C8 C9 . 1.397(6) ?
C9 C10 . 1.381(6) ?
C9 H9 . .99(4) ?
C10 C11 . 1.363(7) ?
C10 H10 . .96(4) ?
C11 C12 . 1.366(6) ?
C11 H11 . .93(5) ?
C12 C13 . 1.377(6) ?
C12 H12 . .88(4) ?
C14 C15 . 1.381(5) ?
C14 C19 . 1.387(6) ?
C15 C16 . 1.385(6) ?
C16 C17 . 1.364(7) ?
C16 H16 . .97(4) ?
C17 C18 . 1.365(7) ?
C17 H17 . .87(4) ?
C18 C19 . 1.391(6) ?
C18 H18 . .96(5) ?
C19 H19 . .96(4) ?

loop_
_geom_hbond_atom_site_label_D
_geom_hbond_atom_site_label_H
_geom_hbond_atom_site_label_A
_geom_hbond_distance_DH
_geom_hbond_distance_HA
_geom_hbond_distance_DA
_geom_hbond_angle_DHA
C3 H3 Cl1 0.95(5) 2.68(3) 3.032(4) 102.9(3)
C7 H7 Cl2 0.93(4) 2.62(5) 3.046(5) 109.0(3)

loop_
_geom_torsion_atom_site_label_1
_geom_torsion_atom_site_label_2
_geom_torsion_atom_site_label_3
_geom_torsion_atom_site_label_4
_geom_torsion
_geom_torsion_publ_flag
C4 N1 N2 C1 171.5(4) ?
C3 N1 N2 C1 -2.2(4) ?
N1 N2 C1 C6 178.9(3) ?
N1 N2 C1 C2 -1.4(5) ?
N2 C1 C2 C3 4.2(5) ?
C6 C1 C2 C3 -176.2(4) ?
C4 N1 C3 C14 68.6(5) ?
N2 N1 C3 C14 -117.9(4) ?
C4 N1 C3 C2 -169.0(4) ?
N2 N1 C3 C2 4.5(4) ?
C1 C2 C3 N1 -4.8(4) ?
C1 C2 C3 C14 116.4(4) ?
N2 N1 C4 O1 -174.9(4) ?
C3 N1 C4 O1 -2.0(6) ?
N2 N1 C4 C5 5.1(6) ?
C3 N1 C4 C5 178.1(4) ?
N2 C1 C6 C7 -176.9(4) ?
C2 C1 C6 C7 3.5(7) ?
C1 C6 C7 C8 178.9(4) ?
C6 C7 C8 C13 -159.3(4) ?
C6 C7 C8 C9 19.9(7) ?
C13 C8 C9 C10 0.8(6) ?
C7 C8 C9 C10 -178.5(4) ?
C8 C9 C10 C11 0.0(8) ?
C9 C10 C11 C12 -0.5(8) ?
C10 C11 C12 C13 0.1(8) ?
C11 C12 C13 C8 0.8(7) ?
C11 C12 C13 Cl2 -179.5(4) ?
C9 C8 C13 C12 -1.2(6) ?
C7 C8 C13 C12 178.1(4) ?
C9 C8 C13 Cl2 179.1(3) ?
C7 C8 C13 Cl2 -1.6(5) ?
N1 C3 C14 C15 -158.3(4) y
C2 C3 C14 C15 87.0(5) y
N1 C3 C14 C19 21.9(5) y
C2 C3 C14 C19 -92.8(5) y
C19 C14 C15 C16 -2.2(6) ?
C3 C14 C15 C16 178.0(4) ?
C19 C14 C15 Cl1 178.4(3) ?
C3 C14 C15 Cl1 -1.4(5) ?
C14 C15 C16 C17 1.8(7) ?
Cl1 C15 C16 C17 -178.8(4) ?
C15 C16 C17 C18 0.4(7) ?
C16 C17 C18 C19 -2.0(7) ?
C15 C14 C19 C18 0.5(6) ?
C3 C14 C19 C18 -179.7(4) ?
C17 C18 C19 C14 1.6(7) ?
